data_4340120
loop_
_publ_author_name
'Nakamura, Go'
'Okamura, Masaya'
'Yoshida, Masaki'
'Suzuki, Takayoshi'
'Takagi, Hideo D.'
'Kondo, Mio'
'Masaoka, Shigeyuki'

_publ_section_title
;
 Electrochemical Behavior of Phosphine-Substituted Ruthenium(II)
 Polypyridine Complexes with a Single Labile Ligand.
;
_journal_issue 14
_journal_name_full 'Inorganic chemistry'
_journal_page_first 7214
_journal_page_last 7226
_journal_paper_doi 10.1021/ic5003644
_journal_volume 53
_journal_year 2014
_chemical_compound_source 'synthesis as described'
_chemical_formula_moiety 'C39 H34 N5 O P3 Ru, 2(F6 P), C H2 Cl2'
_chemical_formula_sum 'C40 H36 Cl2 F12 N5 O P3 Ru'
_chemical_formula_weight 1095.62
_chemical_name_systematic
;
 trans_Ru_trpy_Pqn_DMF_PF6
;
_space_group_IT_number 14
_symmetry_cell_setting monoclinic
_symmetry_Int_Tables_number 14
_symmetry_space_group_name_Hall '-P 2ybc'
_symmetry_space_group_name_H-M 'P 1 21/c 1'
_atom_sites_solution_hydrogens geom
_atom_sites_solution_primary direct
_atom_sites_solution_secondary difmap
_audit_creation_date 2013-07-19T17:45:23-00:00
_audit_creation_method 'WinGX routine CIF_UPDATE'
_cell_angle_alpha 90
_cell_angle_beta 91.640(3)
_cell_angle_gamma 90
_cell_formula_units_Z 4
_cell_length_a 8.8914(11)
_cell_length_b 12.7270(16)
_cell_length_c 38.449(5)
_cell_measurement_reflns_used 7650
_cell_measurement_temperature 123(2)
_cell_measurement_theta_max 27.4855
_cell_measurement_theta_min 3.013
_cell_measurement_wavelength 0.71073
_cell_volume 4349.1(10)
_computing_cell_refinement 'CrystalClear (Rigaku Inc., 2008)'
_computing_data_collection 'CrystalClear (Rigaku Inc., 2008)'
_computing_data_reduction 'CrystalClear (Rigaku Inc., 2008), SORTAV (Blessing, 1995)'
_computing_molecular_graphics 'Ortep-3 for Windows (Farrugia, 1997)'
_computing_publication_material 'WinGX publication routines (Farrugia, 1999)'
_computing_structure_refinement 'SHELXL-97 (Sheldrick, 2008)'
_computing_structure_solution 'SIR2004 (Giacovazzo et al, 2004)'
_diffrn_ambient_temperature 123(2)
_diffrn_detector_area_resol_mean 28.5714
_diffrn_measured_fraction_theta_full 0.942
_diffrn_measured_fraction_theta_max 0.942
_diffrn_measurement_device_type 'Rigaku Saturn70'
_diffrn_measurement_method \w
_diffrn_radiation_monochromator graphite
_diffrn_radiation_probe x-ray
_diffrn_radiation_type 'Mo K\a'
_diffrn_radiation_wavelength 0.710747
_diffrn_reflns_av_R_equivalents 0.0316
_diffrn_reflns_av_unetI/netI 0.0393
_diffrn_reflns_limit_h_max 9
_diffrn_reflns_limit_h_min -9
_diffrn_reflns_limit_k_max 13
_diffrn_reflns_limit_k_min -14
_diffrn_reflns_limit_l_max 43
_diffrn_reflns_limit_l_min -42
_diffrn_reflns_number 16545
_diffrn_reflns_theta_full 23.5
_diffrn_reflns_theta_max 23.5
_diffrn_reflns_theta_min 3.01
_exptl_absorpt_coefficient_mu 0.686
_exptl_absorpt_correction_T_max 1.0000
_exptl_absorpt_correction_T_min 0.8513
_exptl_absorpt_correction_type multi-scan
_exptl_absorpt_process_details 'REQAB (Rigaku, 1998)'
_exptl_crystal_colour red
_exptl_crystal_density_diffrn 1.673
_exptl_crystal_density_method 'not measured'
_exptl_crystal_description needle
_exptl_crystal_F_000 2200
_exptl_crystal_size_max 0.55
_exptl_crystal_size_mid 0.12
_exptl_crystal_size_min 0.05
_refine_diff_density_max 0.703
_refine_diff_density_min -0.68
_refine_diff_density_rms 0.074
_refine_ls_extinction_method none
_refine_ls_goodness_of_fit_ref 1.047
_refine_ls_hydrogen_treatment constr
_refine_ls_matrix_type full
_refine_ls_number_parameters 691
_refine_ls_number_reflns 6050
_refine_ls_number_restraints 87
_refine_ls_restrained_S_all 1.045
_refine_ls_R_factor_all 0.0524
_refine_ls_R_factor_gt 0.0451
_refine_ls_shift/su_max 0.009
_refine_ls_shift/su_mean 0
_refine_ls_structure_factor_coef Fsqd
_refine_ls_weighting_details 'calc w=1/[\s^2^(Fo^2^)+(0.0496P)^2^+9.6890P] where P=(Fo^2^+2Fc^2^)/3'
_refine_ls_weighting_scheme calc
_refine_ls_wR_factor_gt 0.109
_refine_ls_wR_factor_ref 0.1137
_reflns_number_gt 5231
_reflns_number_total 6050
_reflns_threshold_expression >2\s(I)
_cod_data_source_file ic5003644_si_006.cif
_cod_data_source_block trans_Ru_trpy_Pqn_DMF_PF6
_cod_depositor_comments
;
The following automatic conversions were performed:

'_exptl_absorpt_correction_type' value 'Multi-scan' changed to
'multi-scan' according to
/usr/data/users/saulius/crontab/automatic-downloads/rss-feeds/ACS/lib/dictionaries/cif_core.dic
dictionary named 'cif_core.dic' version 2.4.2 from 2011-04-26.

Automatic conversion script
Id: cif_fix_values 2281 2013-09-26 08:29:07Z andrius 

 Adding full bibliography for 4340118--4340124.cif.
;
_cod_original_cell_volume 4349.1(9)
_cod_original_sg_symbol_H-M 'P 21/c'
_cod_database_code 4340120

loop_
_symmetry_equiv_pos_as_xyz
'x, y, z'
'-x, y+1/2, -z+1/2'
'-x, -y, -z'
'x, -y-1/2, z-1/2'

loop_
_atom_site_label
_atom_site_type_symbol
_atom_site_fract_x
_atom_site_fract_y
_atom_site_fract_z
_atom_site_U_iso_or_equiv
_atom_site_adp_type
_atom_site_occupancy
_atom_site_symmetry_multiplicity
_atom_site_calc_flag
_atom_site_refinement_flags
_atom_site_disorder_assembly
_atom_site_disorder_group
C1 C -0.3354(4) 0.2714(3) 0.37795(12) 0.0332(11) Uani 1 1 d . . .
H1 H -0.3482 0.2628 0.4017 0.04 Uiso 1 1 calc R . .
C2 C -0.4533(5) 0.3108(4) 0.35795(13) 0.0394(11) Uani 1 1 d . . .
H2 H -0.5431 0.3295 0.3681 0.047 Uiso 1 1 calc R . .
C3 C -0.4367(5) 0.3221(4) 0.32293(13) 0.0437(13) Uani 1 1 d . . .
H3 H -0.5149 0.3487 0.309 0.052 Uiso 1 1 calc R . .
C4 C -0.3022(5) 0.2934(4) 0.30840(12) 0.0406(11) Uani 1 1 d . . .
H4 H -0.29 0.2995 0.2845 0.049 Uiso 1 1 calc R . .
C5 C -0.1860(5) 0.2557(4) 0.32956(11) 0.0327(10) Uani 1 1 d . . .
C6 C -0.0363(5) 0.2269(3) 0.31685(11) 0.0327(11) Uani 1 1 d . . .
C7 C 0.0120(6) 0.2307(4) 0.28297(12) 0.0464(13) Uani 1 1 d . . .
H7 H -0.0523 0.2531 0.265 0.056 Uiso 1 1 calc R . .
C8 C 0.1584(6) 0.2004(4) 0.27640(13) 0.0499(13) Uani 1 1 d . . .
H8 H 0.1942 0.2062 0.254 0.06 Uiso 1 1 calc R . .
C9 C 0.2521(6) 0.1614(4) 0.30289(14) 0.0481(13) Uani 1 1 d . . .
H9 H 0.3477 0.1366 0.2981 0.058 Uiso 1 1 calc R . .
C10 C 0.2013(5) 0.1601(3) 0.33623(12) 0.0334(11) Uani 1 1 d . . .
C11 C 0.2819(5) 0.1236(3) 0.36805(12) 0.0346(11) Uani 1 1 d . . .
C12 C 0.4189(5) 0.0707(4) 0.36803(14) 0.0447(13) Uani 1 1 d . . .
H12 H 0.4651 0.0575 0.3471 0.054 Uiso 1 1 calc R . .
C13 C 0.4855(5) 0.0382(4) 0.39837(15) 0.0523(14) Uani 1 1 d . . .
H13 H 0.5773 0.0031 0.3982 0.063 Uiso 1 1 calc R . .
C14 C 0.4164(5) 0.0575(4) 0.42935(14) 0.0465(13) Uani 1 1 d . . .
H14 H 0.4605 0.0362 0.4504 0.056 Uiso 1 1 calc R . .
C15 C 0.2799(5) 0.1094(3) 0.42829(12) 0.0352(11) Uani 1 1 d . . .
H15 H 0.2328 0.1223 0.4492 0.042 Uiso 1 1 calc R . .
C16 C -0.1257(5) 0.1195(4) 0.45887(12) 0.0378(11) Uani 1 1 d . . .
H16 H -0.1069 0.0545 0.4489 0.045 Uiso 1 1 calc R . .
C17 C -0.1951(6) 0.1220(4) 0.49127(13) 0.0453(13) Uani 1 1 d . . .
H17 H -0.2198 0.0596 0.5023 0.054 Uiso 1 1 calc R . .
C18 C -0.2257(5) 0.2150(4) 0.50642(12) 0.0422(12) Uani 1 1 d . . .
H18 H -0.2732 0.2171 0.5276 0.051 Uiso 1 1 calc R . .
C19 C -0.1845(4) 0.3096(3) 0.48951(11) 0.0293(10) Uani 1 1 d . . .
C20 C -0.2134(4) 0.4106(4) 0.50270(11) 0.0307(10) Uani 1 1 d . . .
H20 H -0.2617 0.4171 0.5237 0.037 Uiso 1 1 calc R . .
C21 C -0.1723(4) 0.4990(4) 0.48539(11) 0.0297(10) Uani 1 1 d . . .
H21 H -0.1949 0.5648 0.4943 0.036 Uiso 1 1 calc R . .
C22 C -0.0959(4) 0.4905(3) 0.45418(11) 0.0257(9) Uani 1 1 d . . .
H22 H -0.0642 0.5512 0.443 0.031 Uiso 1 1 calc R . .
C23 C -0.0672(4) 0.3943(3) 0.43976(10) 0.0208(9) Uani 1 1 d . . .
C24 C -0.1124(4) 0.3021(3) 0.45709(10) 0.0235(9) Uani 1 1 d . . .
C25 C -0.0444(4) 0.4593(3) 0.36675(10) 0.0244(9) Uani 1 1 d . . .
C26 C -0.1863(4) 0.5041(3) 0.36953(12) 0.0305(10) Uani 1 1 d . . .
H26 H -0.2354 0.5 0.3905 0.037 Uiso 1 1 calc R . .
C27 C -0.2549(5) 0.5543(4) 0.34168(13) 0.0438(12) Uani 1 1 d . . .
H27 H -0.3497 0.584 0.3439 0.053 Uiso 1 1 calc R . .
C28 C -0.1826(6) 0.5604(5) 0.31037(14) 0.0539(15) Uani 1 1 d . . .
H28 H -0.2307 0.5925 0.2914 0.065 Uiso 1 1 calc R . .
C29 C -0.0403(5) 0.5196(4) 0.30689(13) 0.0469(13) Uani 1 1 d . . .
H29 H 0.0091 0.5261 0.286 0.056 Uiso 1 1 calc R . .
C30 C 0.0287(5) 0.4682(4) 0.33536(11) 0.0316(10) Uani 1 1 d . . .
H30 H 0.1243 0.4397 0.3332 0.038 Uiso 1 1 calc R . .
C31 C 0.2204(4) 0.4286(3) 0.41065(10) 0.0220(9) Uani 1 1 d . . .
C32 C 0.3087(4) 0.3769(3) 0.43593(10) 0.0249(9) Uani 1 1 d . . .
H32 H 0.2748 0.3146 0.4456 0.03 Uiso 1 1 calc R . .
C33 C 0.4466(4) 0.4181(3) 0.44662(11) 0.0296(10) Uani 1 1 d . . .
H33 H 0.5051 0.3829 0.4633 0.036 Uiso 1 1 calc R . .
C34 C 0.4977(4) 0.5104(4) 0.43282(11) 0.0311(10) Uani 1 1 d . . .
H34 H 0.5903 0.5376 0.4402 0.037 Uiso 1 1 calc R . .
C35 C 0.4109(4) 0.5630(4) 0.40784(12) 0.0338(11) Uani 1 1 d . . .
H35 H 0.4455 0.6255 0.3984 0.041 Uiso 1 1 calc R . .
C36 C 0.2723(4) 0.5224(3) 0.39698(11) 0.0294(10) Uani 1 1 d . . .
H36 H 0.2138 0.5583 0.3804 0.035 Uiso 1 1 calc R . .
N5 N -0.104(2) -0.1207(9) 0.3634(6) 0.086(7) Uani 0.591(15) 1 d PD A 3
O1 O -0.052(3) 0.0343(9) 0.3888(8) 0.050(6) Uani 0.591(15) 1 d PDU A 3
C37 C -0.1099(11) -0.0188(9) 0.3661(3) 0.055(3) Uani 0.591(15) 1 d PD A 3
H37 H -0.1645 0.0166 0.3487 0.066 Uiso 0.591(15) 1 calc PR A 3
C38 C -0.186(2) -0.1796(16) 0.3385(7) 0.157(9) Uani 0.591(15) 1 d PDU A 3
H38A H -0.2583 -0.2223 0.3498 0.235 Uiso 0.591(15) 1 calc PR A 3
H38B H -0.1181 -0.2239 0.326 0.235 Uiso 0.591(15) 1 calc PR A 3
H38C H -0.2364 -0.1329 0.3224 0.235 Uiso 0.591(15) 1 calc PR A 3
C39 C -0.005(2) -0.1803(15) 0.3877(4) 0.111(7) Uani 0.591(15) 1 d PDU A 3
H39A H 0.0666 -0.2199 0.3747 0.167 Uiso 0.591(15) 1 calc PR A 3
H39B H -0.064 -0.2274 0.4011 0.167 Uiso 0.591(15) 1 calc PR A 3
H39C H 0.0482 -0.1324 0.4029 0.167 Uiso 0.591(15) 1 calc PR A 3
N5A N -0.068(2) -0.1326(12) 0.3733(5) 0.029(4) Uani 0.409(15) 1 d PDU A 4
O1A O -0.085(4) 0.0417(10) 0.3818(10) 0.032(5) Uani 0.409(15) 1 d PDU A 4
C37A C -0.0244(13) -0.0426(10) 0.3861(3) 0.033(4) Uani 0.409(15) 1 d PD A 4
H37A H 0.0629 -0.043 0.4 0.039 Uiso 0.409(15) 1 calc PR A 4
C38A C -0.206(2) -0.1399(17) 0.3536(6) 0.073(6) Uani 0.409(15) 1 d PDU A 4
H38D H -0.2343 -0.0714 0.3453 0.11 Uiso 0.409(15) 1 calc PR A 4
H38E H -0.2828 -0.1671 0.3681 0.11 Uiso 0.409(15) 1 calc PR A 4
H38F H -0.1926 -0.186 0.3342 0.11 Uiso 0.409(15) 1 calc PR A 4
C39A C 0.0110(17) -0.2316(13) 0.3803(5) 0.051(4) Uani 0.409(15) 1 d PDU A 4
H39D H 0.1018 -0.2178 0.3937 0.077 Uiso 0.409(15) 1 calc PR A 4
H39E H 0.0355 -0.2643 0.3587 0.077 Uiso 0.409(15) 1 calc PR A 4
H39F H -0.0525 -0.2775 0.3932 0.077 Uiso 0.409(15) 1 calc PR A 4
C40 C 0.3330(8) -0.2040(6) 0.30434(17) 0.085(2) Uani 1 1 d . . .
H40A H 0.3118 -0.2751 0.2965 0.102 Uiso 1 1 calc R . .
H40B H 0.4144 -0.1769 0.2907 0.102 Uiso 1 1 calc R . .
N1 N -0.2025(4) 0.2450(3) 0.36460(9) 0.0276(8) Uani 1 1 d . A .
N2 N 0.0606(4) 0.1961(3) 0.34264(9) 0.0270(8) Uani 1 1 d . A .
N3 N 0.2116(4) 0.1423(3) 0.39850(9) 0.0296(8) Uani 1 1 d . A .
N4 N -0.0856(3) 0.2056(3) 0.44179(9) 0.0259(8) Uani 1 1 d . A .
F1 F 0.1886(3) 0.2073(3) 0.50930(10) 0.0825(11) Uani 1 1 d . . .
F2 F 0.3973(4) 0.1074(2) 0.51290(8) 0.0616(8) Uani 1 1 d . . .
F3 F 0.4134(3) 0.2839(2) 0.51552(8) 0.0596(8) Uani 1 1 d . . .
F4 F 0.4674(4) 0.1896(3) 0.56261(8) 0.0654(9) Uani 1 1 d . . .
F5 F 0.2534(3) 0.2865(2) 0.55974(8) 0.0597(8) Uani 1 1 d . . .
F6 F 0.2437(4) 0.1094(2) 0.55808(10) 0.0815(11) Uani 1 1 d . . .
P3 P -0.3815(7) 0.0250(5) 0.2503(3) 0.054(2) Uani 0.480(10) 1 d PD B 1
F7 F -0.408(3) 0.028(4) 0.2909(3) 0.067(5) Uani 0.480(10) 1 d PD B 1
F8 F -0.2332(10) 0.0926(12) 0.2550(4) 0.092(6) Uani 0.480(10) 1 d PD B 1
F9 F -0.3668(15) 0.0240(13) 0.2093(3) 0.085(4) Uani 0.480(10) 1 d PD B 1
F10 F -0.5373(16) -0.0345(13) 0.2464(4) 0.095(5) Uani 0.480(10) 1 d PD B 1
F11 F -0.4731(12) 0.1318(7) 0.2485(3) 0.078(3) Uani 0.480(10) 1 d PD B 1
F12 F -0.2930(16) -0.0830(9) 0.2525(3) 0.107(5) Uani 0.480(10) 1 d PD B 1
P3A P -0.3437(8) 0.0009(6) 0.2576(2) 0.062(2) Uani 0.520(10) 1 d PD B 2
F7A F -0.373(3) 0.021(4) 0.2969(3) 0.072(5) Uani 0.520(10) 1 d PD B 2
F9A F -0.3065(13) -0.0193(15) 0.2186(3) 0.103(6) Uani 0.520(10) 1 d PD B 2
F8A F -0.1780(9) -0.0257(11) 0.2688(3) 0.117(4) Uani 0.520(10) 1 d PD B 2
F10A F -0.294(2) 0.1172(8) 0.2524(4) 0.125(7) Uani 0.520(10) 1 d PD B 2
F11A F -0.5093(13) 0.0288(19) 0.2462(3) 0.162(10) Uani 0.520(10) 1 d PD B 2
F12A F -0.390(2) -0.1162(8) 0.2626(4) 0.176(9) Uani 0.520(10) 1 d PD B 2
P1 P 0.03584(10) 0.37249(8) 0.40008(3) 0.0206(2) Uani 1 1 d . A .
P2 P 0.32487(14) 0.19707(10) 0.53648(3) 0.0415(3) Uani 1 1 d . . .
Ru1 Ru -0.00517(3) 0.20083(3) 0.390802(8) 0.02435(13) Uani 1 1 d D . .
Cl1 Cl 0.3906(2) -0.20770(16) 0.34760(5) 0.0937(6) Uani 1 1 d . . .
Cl2 Cl 0.1726(2) -0.12625(17) 0.29673(5) 0.0919(6) Uani 1 1 d . . .

loop_
_atom_site_aniso_label
_atom_site_aniso_U_11
_atom_site_aniso_U_22
_atom_site_aniso_U_33
_atom_site_aniso_U_23
_atom_site_aniso_U_13
_atom_site_aniso_U_12
C1 0.028(2) 0.030(3) 0.042(3) -0.005(2) 0.0069(19) -0.0086(19)
C2 0.025(2) 0.042(3) 0.051(3) -0.005(2) 0.002(2) -0.006(2)
C3 0.032(2) 0.044(3) 0.054(3) 0.000(2) -0.011(2) -0.004(2)
C4 0.045(3) 0.039(3) 0.037(3) -0.004(2) -0.006(2) -0.008(2)
C5 0.033(2) 0.030(3) 0.035(3) -0.009(2) -0.0008(19) -0.007(2)
C6 0.040(2) 0.026(3) 0.032(3) -0.0122(19) 0.002(2) -0.008(2)
C7 0.054(3) 0.057(4) 0.028(3) -0.011(2) 0.002(2) -0.003(3)
C8 0.060(3) 0.058(4) 0.033(3) -0.017(3) 0.015(2) -0.007(3)
C9 0.045(3) 0.045(3) 0.055(3) -0.019(3) 0.017(3) -0.001(2)
C10 0.035(2) 0.023(2) 0.042(3) -0.011(2) 0.015(2) -0.0039(19)
C11 0.033(2) 0.022(2) 0.050(3) -0.008(2) 0.011(2) -0.0014(19)
C12 0.042(3) 0.032(3) 0.061(3) -0.005(2) 0.018(2) 0.007(2)
C13 0.039(3) 0.042(3) 0.076(4) 0.006(3) 0.011(3) 0.017(2)
C14 0.049(3) 0.034(3) 0.056(3) 0.002(2) -0.001(2) 0.013(2)
C15 0.044(3) 0.025(3) 0.037(3) -0.003(2) 0.003(2) 0.009(2)
C16 0.044(3) 0.026(3) 0.044(3) 0.000(2) 0.005(2) -0.006(2)
C17 0.062(3) 0.036(3) 0.039(3) 0.010(2) 0.012(2) -0.012(2)
C18 0.046(3) 0.053(3) 0.029(3) 0.005(2) 0.013(2) 0.000(2)
C19 0.026(2) 0.035(3) 0.027(2) 0.003(2) 0.0024(17) -0.0010(19)
C20 0.025(2) 0.043(3) 0.024(2) -0.004(2) 0.0027(17) 0.008(2)
C21 0.025(2) 0.033(3) 0.031(2) -0.011(2) -0.0007(18) 0.0095(18)
C22 0.0215(19) 0.026(2) 0.030(2) -0.0013(19) -0.0013(17) 0.0022(17)
C23 0.0152(18) 0.021(2) 0.027(2) -0.0055(18) -0.0009(15) 0.0013(16)
C24 0.0175(18) 0.025(2) 0.027(2) -0.0042(19) 0.0011(16) 0.0011(17)
C25 0.028(2) 0.020(2) 0.026(2) 0.0007(17) 0.0015(17) -0.0036(17)
C26 0.027(2) 0.026(3) 0.038(3) 0.005(2) 0.0031(19) -0.0002(18)
C27 0.036(2) 0.046(3) 0.049(3) 0.016(2) -0.001(2) 0.007(2)
C28 0.051(3) 0.069(4) 0.042(3) 0.028(3) -0.006(2) -0.001(3)
C29 0.050(3) 0.056(4) 0.035(3) 0.012(2) 0.002(2) -0.013(3)
C30 0.033(2) 0.033(3) 0.029(2) -0.002(2) 0.0041(19) -0.006(2)
C31 0.0206(19) 0.022(2) 0.023(2) -0.0048(17) 0.0073(16) -0.0009(17)
C32 0.023(2) 0.020(2) 0.032(2) -0.0005(18) 0.0070(17) 0.0036(17)
C33 0.024(2) 0.032(3) 0.033(2) -0.002(2) -0.0006(18) 0.0068(19)
C34 0.0180(19) 0.039(3) 0.036(3) -0.005(2) 0.0042(18) -0.0036(19)
C35 0.029(2) 0.032(3) 0.041(3) 0.002(2) 0.0064(19) -0.008(2)
C36 0.027(2) 0.027(3) 0.034(3) 0.0015(19) 0.0011(18) 0.0003(19)
N5 0.100(17) 0.032(8) 0.130(19) -0.041(9) 0.051(13) -0.017(8)
O1 0.075(12) 0.028(7) 0.049(13) -0.007(5) 0.017(8) -0.015(6)
C37 0.037(6) 0.043(8) 0.084(9) -0.019(7) 0.010(6) -0.010(5)
C38 0.144(16) 0.082(13) 0.24(2) -0.082(13) -0.019(15) -0.039(11)
C39 0.138(14) 0.058(12) 0.145(15) -0.005(11) 0.100(12) 0.008(11)
N5A 0.030(5) 0.026(6) 0.030(5) -0.002(4) 0.005(4) -0.002(4)
O1A 0.056(12) 0.014(7) 0.027(11) -0.006(6) 0.009(8) -0.005(6)
C37A 0.026(7) 0.031(10) 0.041(8) -0.005(6) 0.014(6) -0.005(6)
C38A 0.083(12) 0.026(11) 0.111(16) -0.021(9) -0.008(13) -0.006(10)
C39A 0.050(8) 0.026(10) 0.078(11) -0.003(8) 0.014(7) 0.006(7)
C40 0.083(5) 0.112(6) 0.061(4) -0.003(4) 0.006(3) 0.012(4)
N1 0.0280(18) 0.0213(19) 0.034(2) -0.0060(16) 0.0030(15) -0.0091(15)
N2 0.0309(18) 0.0196(19) 0.031(2) -0.0100(16) 0.0075(15) -0.0046(15)
N3 0.0334(19) 0.018(2) 0.038(2) -0.0042(16) 0.0075(16) 0.0002(15)
N4 0.0252(17) 0.022(2) 0.0305(19) -0.0019(16) 0.0034(14) -0.0031(15)
F1 0.0478(18) 0.106(3) 0.093(3) -0.019(2) -0.0088(18) 0.0108(19)
F2 0.080(2) 0.0423(19) 0.063(2) -0.0099(15) 0.0122(16) 0.0122(16)
F3 0.0610(18) 0.0452(19) 0.074(2) 0.0154(16) 0.0248(15) 0.0053(15)
F4 0.076(2) 0.059(2) 0.061(2) 0.0044(16) -0.0066(16) 0.0122(17)
F5 0.0708(19) 0.0318(17) 0.079(2) 0.0002(15) 0.0370(17) 0.0033(14)
F6 0.113(3) 0.0370(19) 0.097(3) 0.0002(18) 0.054(2) -0.0216(19)
P3 0.050(4) 0.064(4) 0.048(3) -0.031(3) 0.017(3) -0.018(2)
F7 0.053(10) 0.103(10) 0.043(6) -0.012(8) -0.002(6) 0.035(8)
F8 0.037(4) 0.136(13) 0.106(11) -0.075(10) 0.032(5) -0.042(5)
F9 0.094(10) 0.117(11) 0.046(6) -0.028(6) 0.031(6) -0.053(8)
F10 0.092(10) 0.119(10) 0.075(7) -0.017(6) 0.020(6) -0.068(8)
F11 0.079(6) 0.088(7) 0.069(6) -0.002(5) 0.035(5) 0.009(5)
F12 0.152(13) 0.071(8) 0.101(9) -0.033(6) 0.030(8) 0.060(8)
P3A 0.049(3) 0.074(4) 0.065(4) -0.022(3) 0.022(3) -0.015(3)
F7A 0.070(14) 0.094(10) 0.052(6) -0.010(8) 0.002(7) 0.025(11)
F9A 0.060(7) 0.176(17) 0.073(8) -0.072(9) 0.033(6) -0.054(7)
F8A 0.073(6) 0.184(12) 0.095(7) 0.010(7) 0.018(5) 0.033(7)
F10A 0.226(19) 0.078(8) 0.071(8) 0.009(6) -0.025(12) -0.048(11)
F11A 0.035(6) 0.36(3) 0.094(9) -0.058(18) 0.002(5) 0.035(11)
F12A 0.253(18) 0.093(9) 0.189(13) -0.042(8) 0.147(14) -0.096(11)
P1 0.0196(5) 0.0176(6) 0.0247(6) -0.0020(4) 0.0050(4) -0.0004(4)
P2 0.0501(7) 0.0278(7) 0.0471(8) 0.0049(6) 0.0118(6) 0.0026(6)
Ru1 0.02594(19) 0.0183(2) 0.0291(2) -0.00441(15) 0.00692(14) -0.00141(14)
Cl1 0.1141(15) 0.0961(15) 0.0708(12) 0.0205(10) 0.0037(10) 0.0064(12)
Cl2 0.1010(13) 0.1005(15) 0.0738(12) -0.0060(10) -0.0019(10) 0.0154(11)

loop_
_atom_type_symbol
_atom_type_description
_atom_type_scat_dispersion_real
_atom_type_scat_dispersion_imag
_atom_type_scat_source
C C 0.0033 0.0016 'International Tables Vol C Tables 4.2.6.8 and 6.1.1.4'
H H 0 0 'International Tables Vol C Tables 4.2.6.8 and 6.1.1.4'
N N 0.0061 0.0033 'International Tables Vol C Tables 4.2.6.8 and 6.1.1.4'
O O 0.0106 0.006 'International Tables Vol C Tables 4.2.6.8 and 6.1.1.4'
F F 0.0171 0.0103 'International Tables Vol C Tables 4.2.6.8 and 6.1.1.4'
P P 0.1023 0.0942 'International Tables Vol C Tables 4.2.6.8 and 6.1.1.4'
Ru Ru -1.2594 0.8363 'International Tables Vol C Tables 4.2.6.8 and 6.1.1.4'
Cl Cl 0.1484 0.1585 'International Tables Vol C Tables 4.2.6.8 and 6.1.1.4'

loop_
_geom_angle_atom_site_label_1
_geom_angle_atom_site_label_2
_geom_angle_atom_site_label_3
_geom_angle
N1 C1 C2 122.8(4)
N1 C1 H1 118.6
C2 C1 H1 118.6
C3 C2 C1 119.1(4)
C3 C2 H2 120.5
C1 C2 H2 120.5
C2 C3 C4 119.3(4)
C2 C3 H3 120.3
C4 C3 H3 120.3
C5 C4 C3 119.6(5)
C5 C4 H4 120.2
C3 C4 H4 120.2
N1 C5 C4 121.0(4)
N1 C5 C6 115.1(4)
C4 C5 C6 123.8(4)
N2 C6 C7 119.4(4)
N2 C6 C5 113.0(4)
C7 C6 C5 127.6(4)
C6 C7 C8 118.7(5)
C6 C7 H7 120.7
C8 C7 H7 120.7
C7 C8 C9 120.8(5)
C7 C8 H8 119.6
C9 C8 H8 119.6
C10 C9 C8 118.9(4)
C10 C9 H9 120.6
C8 C9 H9 120.6
N2 C10 C9 119.6(4)
N2 C10 C11 112.5(4)
C9 C10 C11 127.9(4)
N3 C11 C12 120.5(4)
N3 C11 C10 115.7(4)
C12 C11 C10 123.8(4)
C13 C12 C11 120.5(5)
C13 C12 H12 119.8
C11 C12 H12 119.8
C12 C13 C14 119.6(4)
C12 C13 H13 120.2
C14 C13 H13 120.2
C13 C14 C15 118.2(5)
C13 C14 H14 120.9
C15 C14 H14 120.9
N3 C15 C14 123.2(4)
N3 C15 H15 118.4
C14 C15 H15 118.4
N4 C16 C17 123.3(4)
N4 C16 H16 118.4
C17 C16 H16 118.4
C18 C17 C16 120.1(4)
C18 C17 H17 120
C16 C17 H17 120
C17 C18 C19 119.2(4)
C17 C18 H18 120.4
C19 C18 H18 120.4
C20 C19 C24 118.0(4)
C20 C19 C18 123.8(4)
C24 C19 C18 118.2(4)
C21 C20 C19 121.5(4)
C21 C20 H20 119.2
C19 C20 H20 119.2
C20 C21 C22 120.0(4)
C20 C21 H21 120
C22 C21 H21 120
C23 C22 C21 121.0(4)
C23 C22 H22 119.5
C21 C22 H22 119.5
C22 C23 C24 119.5(4)
C22 C23 P1 125.3(3)
C24 C23 P1 115.1(3)
N4 C24 C23 118.8(3)
N4 C24 C19 121.3(4)
C23 C24 C19 119.9(4)
C30 C25 C26 118.7(4)
C30 C25 P1 118.4(3)
C26 C25 P1 122.1(3)
C27 C26 C25 120.9(4)
C27 C26 H26 119.6
C25 C26 H26 119.6
C26 C27 C28 119.8(4)
C26 C27 H27 120.1
C28 C27 H27 120.1
C29 C28 C27 120.9(4)
C29 C28 H28 119.5
C27 C28 H28 119.5
C28 C29 C30 118.9(5)
C28 C29 H29 120.6
C30 C29 H29 120.6
C25 C30 C29 120.7(4)
C25 C30 H30 119.7
C29 C30 H30 119.7
C36 C31 C32 118.8(4)
C36 C31 P1 124.0(3)
C32 C31 P1 117.0(3)
C33 C32 C31 120.2(4)
C33 C32 H32 119.9
C31 C32 H32 119.9
C34 C33 C32 120.6(4)
C34 C33 H33 119.7
C32 C33 H33 119.7
C33 C34 C35 119.9(4)
C33 C34 H34 120.1
C35 C34 H34 120.1
C34 C35 C36 119.9(4)
C34 C35 H35 120
C36 C35 H35 120
C31 C36 C35 120.5(4)
C31 C36 H36 119.7
C35 C36 H36 119.7
C37 N5 C38 124.2(19)
C37 N5 C39 119.3(15)
C38 N5 C39 116.5(13)
C37 O1 Ru1 130.8(18)
O1 C37 N5 126.6(18)
O1 C37 H37 116.7
N5 C37 H37 116.7
C37A N5A C38A 120.0(18)
C37A N5A C39A 123.5(14)
C38A N5A C39A 116.3(14)
C37A O1A Ru1 131(2)
O1A C37A N5A 126.9(18)
O1A C37A H37A 116.6
N5A C37A H37A 116.6
Cl1 C40 Cl2 113.2(4)
Cl1 C40 H40A 108.9
Cl2 C40 H40A 108.9
Cl1 C40 H40B 108.9
Cl2 C40 H40B 108.9
H40A C40 H40B 107.8
C1 N1 C5 118.1(4)
C1 N1 Ru1 128.5(3)
C5 N1 Ru1 113.1(3)
C6 N2 C10 122.3(4)
C6 N2 Ru1 118.9(3)
C10 N2 Ru1 118.8(3)
C15 N3 C11 118.0(4)
C15 N3 Ru1 128.7(3)
C11 N3 Ru1 112.7(3)
C16 N4 C24 117.9(4)
C16 N4 Ru1 122.6(3)
C24 N4 Ru1 119.2(3)
F8 P3 F10 175.4(10)
F8 P3 F12 93.2(9)
F10 P3 F12 91.3(9)
F8 P3 F11 87.9(7)
F10 P3 F11 87.6(7)
F12 P3 F11 178.8(9)
F8 P3 F9 91.4(10)
F10 P3 F9 89.9(9)
F12 P3 F9 89.5(7)
F11 P3 F9 91.1(8)
F8 P3 F7 91.3(18)
F10 P3 F7 87.2(18)
F12 P3 F7 93.3(15)
F11 P3 F7 86.1(15)
F9 P3 F7 176.0(11)
F10A P3A F12A 178.6(12)
F10A P3A F8A 88.4(8)
F12A P3A F8A 90.4(9)
F10A P3A F9A 88.1(10)
F12A P3A F9A 91.5(9)
F8A P3A F9A 90.3(7)
F10A P3A F11A 91.1(11)
F12A P3A F11A 90.2(11)
F8A P3A F11A 179.4(12)
F9A P3A F11A 89.6(8)
F10A P3A F7A 91.6(19)
F12A P3A F7A 88.8(19)
F8A P3A F7A 87.1(11)
F9A P3A F7A 177.4(11)
F11A P3A F7A 93.0(11)
C25 P1 C23 107.48(18)
C25 P1 C31 104.54(18)
C23 P1 C31 102.97(17)
C25 P1 Ru1 114.85(13)
C23 P1 Ru1 101.43(13)
C31 P1 Ru1 123.90(13)
F6 P2 F1 93.0(2)
F6 P2 F3 177.5(2)
F1 P2 F3 89.4(2)
F6 P2 F5 90.78(17)
F1 P2 F5 90.10(19)
F3 P2 F5 89.96(16)
F6 P2 F4 89.6(2)
F1 P2 F4 177.3(2)
F3 P2 F4 87.99(18)
F5 P2 F4 90.68(19)
F6 P2 F2 89.54(18)
F1 P2 F2 89.83(19)
F3 P2 F2 89.73(17)
F5 P2 F2 179.7(2)
F4 P2 F2 89.37(17)
N2 Ru1 N1 79.67(14)
N2 Ru1 N3 79.79(14)
N1 Ru1 N3 158.93(14)
N2 Ru1 N4 177.53(13)
N1 Ru1 N4 97.99(13)
N3 Ru1 N4 102.47(13)
N2 Ru1 O1 89.9(8)
N1 Ru1 O1 95.0(7)
N3 Ru1 O1 80.3(8)
N4 Ru1 O1 89.5(9)
N2 Ru1 O1A 85.8(11)
N1 Ru1 O1A 84.6(9)
N3 Ru1 O1A 89.3(9)
N4 Ru1 O1A 93.2(11)
O1 Ru1 O1A 10.7(15)
N2 Ru1 P1 97.38(10)
N1 Ru1 P1 86.84(10)
N3 Ru1 P1 100.42(10)
N4 Ru1 P1 83.23(10)
O1 Ru1 P1 172.7(8)
O1A Ru1 P1 170.2(9)

loop_
_geom_bond_atom_site_label_1
_geom_bond_atom_site_label_2
_geom_bond_distance
C1 N1 1.345(5)
C1 C2 1.377(6)
C1 H1 0.93
C2 C3 1.367(7)
C2 H2 0.93
C3 C4 1.383(7)
C3 H3 0.93
C4 C5 1.383(6)
C4 H4 0.93
C5 N1 1.366(5)
C5 C6 1.476(6)
C6 N2 1.353(6)
C6 C7 1.384(6)
C7 C8 1.388(7)
C7 H7 0.93
C8 C9 1.389(7)
C8 H8 0.93
C9 C10 1.371(7)
C9 H9 0.93
C10 N2 1.361(5)
C10 C11 1.475(7)
C11 N3 1.363(5)
C11 C12 1.392(6)
C12 C13 1.358(7)
C12 H12 0.93
C13 C14 1.378(7)
C13 H13 0.93
C14 C15 1.382(6)
C14 H14 0.93
C15 N3 1.347(5)
C15 H15 0.93
C16 N4 1.330(5)
C16 C17 1.406(6)
C16 H16 0.93
C17 C18 1.350(7)
C17 H17 0.93
C18 C19 1.422(6)
C18 H18 0.93
C19 C20 1.408(6)
C19 C24 1.421(6)
C20 C21 1.362(6)
C20 H20 0.93
C21 C22 1.400(6)
C21 H21 0.93
C22 C23 1.372(5)
C22 H22 0.93
C23 C24 1.414(6)
C23 P1 1.823(4)
C24 N4 1.385(5)
C25 C30 1.391(6)
C25 C26 1.392(6)
C25 P1 1.822(4)
C26 C27 1.374(6)
C26 H26 0.93
C27 C28 1.383(7)
C27 H27 0.93
C28 C29 1.377(7)
C28 H28 0.93
C29 C30 1.401(6)
C29 H29 0.93
C30 H30 0.93
C31 C36 1.389(6)
C31 C32 1.396(6)
C31 P1 1.825(4)
C32 C33 1.385(6)
C32 H32 0.93
C33 C34 1.371(6)
C33 H33 0.93
C34 C35 1.387(6)
C34 H34 0.93
C35 C36 1.390(6)
C35 H35 0.93
C36 H36 0.93
N5 C37 1.302(13)
N5 C38 1.406(15)
N5 C39 1.474(16)
O1 C37 1.21(2)
O1 Ru1 2.161(10)
C37 H37 0.93
C38 H38A 0.96
C38 H38B 0.96
C38 H38C 0.96
C39 H39A 0.96
C39 H39B 0.96
C39 H39C 0.96
N5A C37A 1.301(14)
N5A C38A 1.423(17)
N5A C39A 1.464(16)
O1A C37A 1.21(2)
O1A Ru1 2.173(12)
C37A H37A 0.93
C38A H38D 0.96
C38A H38E 0.96
C38A H38F 0.96
C39A H39D 0.96
C39A H39E 0.96
C39A H39F 0.96
C40 Cl1 1.727(7)
C40 Cl2 1.753(7)
C40 H40A 0.97
C40 H40B 0.97
N1 Ru1 2.075(3)
N2 Ru1 1.959(3)
N3 Ru1 2.080(3)
N4 Ru1 2.107(3)
F1 P2 1.583(4)
F2 P2 1.604(3)
F3 P2 1.589(3)
F4 P2 1.597(3)
F5 P2 1.592(3)
F6 P2 1.578(3)
P3 F8 1.581(6)
P3 F10 1.583(6)
P3 F12 1.584(5)
P3 F11 1.585(6)
P3 F9 1.586(6)
P3 F7 1.587(6)
P3A F10A 1.559(6)
P3A F12A 1.560(6)
P3A F8A 1.561(6)
P3A F9A 1.563(6)
P3A F11A 1.564(6)
P3A F7A 1.565(6)
P1 Ru1 2.2418(11)
